data_1551906
loop_
_publ_author_name
'J. Lopez-Cabrelles'
'S. Manas-Valero'
'I. J. Vitorica-Yrezabal'
'P. J. Bereciartua'
'J. A. Rodriguez-Velamazan'
'J. C. Waerenborgh'
'B. J. C. Vieira'
'D. Davidovikj'
'P. G. Steeneken'
'H. S. J. van der Zant'
'G. Minguez Espallargas'
'E. Coronado'

_publ_section_title
;
 Isoreticular two-dimensional magnetic coordination polymers prepared
 through pre-synthetic ligand functionalization
;
_journal_name_full 'Nature Chemistry'
_journal_page_first 1001
_journal_page_last 1007
_journal_paper_doi 10.1038/s41557-018-0113-9
_journal_volume 10
_journal_year 2018
_chemical_formula_moiety '2(C7 H4 Br Fe0.5 N2)'
_chemical_formula_sum 'C14 H8 Br2 Fe N4'
_chemical_formula_weight 447.91
_space_group_crystal_system monoclinic
_space_group_IT_number 5
_space_group_name_Hall 'C 2y'
_space_group_name_H-M_alt 'C 1 2 1'
_atom_sites_solution_hydrogens geom
_atom_sites_solution_primary dual
_cell_angle_alpha 90
_cell_angle_beta 92.440(8)
_cell_angle_gamma 90
_cell_formula_units_Z 4
_cell_length_a 8.2958(6)
_cell_length_b 8.2991(6)
_cell_length_c 22.299(2)
_cell_measurement_reflns_used 5017
_cell_measurement_temperature 150.02(10)
_cell_measurement_theta_max 26.1220
_cell_measurement_theta_min 3.4540
_cell_volume 1533.8(2)
_computing_cell_refinement 'CrysAlisPro 1.171.39.30c (Rigaku OD, 2017)'
_computing_data_collection 'CrysAlisPro 1.171.39.30c (Rigaku OD, 2017)'
_computing_data_reduction 'CrysAlisPro 1.171.39.30c (Rigaku OD, 2017)'
_computing_molecular_graphics 'Olex2 (Dolomanov et al., 2009)'
_computing_publication_material 'Olex2 (Dolomanov et al., 2009)'
_computing_structure_refinement 'ShelXL (Sheldrick, 2015)'
_computing_structure_solution 'ShelXT (Sheldrick, 2015)'
_diffrn_ambient_environment N~2~
_diffrn_ambient_temperature 150.02(10)
_diffrn_detector 'CCD plate'
_diffrn_measured_fraction_theta_full 0.998
_diffrn_measured_fraction_theta_max 0.998
_diffrn_measurement_details
;
List of Runs (angles in degrees, time in seconds):

  # Type    Start    End  Width  t~exp~   \w     \q     \k     \f   Frames
--------------------------------------------------------------------------
  1  \w    -17.00  77.00   0.50   20.00    --    5.00  76.00 -30.00  188
  2  \w    -76.00  -1.00   0.50   20.00    --   -7.80 -57.00  90.00  150
  3  \w     35.00  71.00   0.50   20.00    --   -7.80  76.00  30.00   72
  4  \w    -97.00  30.00   0.50   20.00    --   -7.80 -38.00-180.00  254
  5  \w    -48.00  82.00   0.50   20.00    --   -7.80  76.00-150.00  260
  6  \w    -48.00  34.00   0.50   20.00    --   -7.80  76.00  30.00  164
  7  \w    -48.00  71.00   0.50   20.00    --   -7.80  76.00 150.00  238
  8  \w    -48.00  82.00   0.50   20.00    --   -7.80  76.00 -90.00  260
;
_diffrn_measurement_device 'four-circle diffractometer'
_diffrn_measurement_device_type 'XtaLAB AFC11 (RINC): Kappa single'
_diffrn_measurement_method '\w scans'
_diffrn_orient_matrix_type 'CrysAlisPro convention (1999,Acta A55,543-557)'
_diffrn_orient_matrix_UB_11 -0.0743620000
_diffrn_orient_matrix_UB_12 -0.0413981000
_diffrn_orient_matrix_UB_13 -0.0042705000
_diffrn_orient_matrix_UB_21 -0.0020279000
_diffrn_orient_matrix_UB_22 0.0208201000
_diffrn_orient_matrix_UB_23 -0.0309136000
_diffrn_orient_matrix_UB_31 0.0422996000
_diffrn_orient_matrix_UB_32 -0.0718697000
_diffrn_orient_matrix_UB_33 -0.0062161000
_diffrn_radiation_monochromator graphite
_diffrn_radiation_probe x-ray
_diffrn_radiation_type MoK\a
_diffrn_radiation_wavelength 0.71073
_diffrn_reflns_av_R_equivalents 0.1664
_diffrn_reflns_av_unetI/netI 0.0865
_diffrn_reflns_Laue_measured_fraction_full 0.998
_diffrn_reflns_Laue_measured_fraction_max 0.998
_diffrn_reflns_limit_h_max 10
_diffrn_reflns_limit_h_min -10
_diffrn_reflns_limit_k_max 10
_diffrn_reflns_limit_k_min -10
_diffrn_reflns_limit_l_max 27
_diffrn_reflns_limit_l_min -27
_diffrn_reflns_number 16753
_diffrn_reflns_point_group_measured_fraction_full 0.999
_diffrn_reflns_point_group_measured_fraction_max 0.999
_diffrn_reflns_theta_full 25.242
_diffrn_reflns_theta_max 26.368
_diffrn_reflns_theta_min 2.743
_diffrn_source 'fine-focus sealed X-ray tube'
_diffrn_source_type 'Enhance (Mo) X-ray Source'
_exptl_absorpt_coefficient_mu 6.190
_exptl_absorpt_correction_T_max 1.00000
_exptl_absorpt_correction_T_min 0.46241
_exptl_absorpt_correction_type multi-scan
_exptl_absorpt_process_details
;
CrysAlisPro 1.171.39.30c (Rigaku Oxford Diffraction, 2017)
Empirical absorption correction using spherical harmonics,
 implemented in SCALE3 ABSPACK scaling algorithm.
;
_exptl_crystal_colour 'clear light colourless'
_exptl_crystal_colour_lustre clear
_exptl_crystal_colour_modifier light
_exptl_crystal_colour_primary colourless
_exptl_crystal_density_diffrn 1.940
_exptl_crystal_description plate
_exptl_crystal_F_000 864
_exptl_crystal_size_max 0.4
_exptl_crystal_size_mid 0.2
_exptl_crystal_size_min 0.01
_refine_diff_density_max 3.925
_refine_diff_density_min -2.100
_refine_diff_density_rms 0.414
_refine_ls_abs_structure_details
;
 Refined as an inversion twin.
;
_refine_ls_abs_structure_Flack 0.42(18)
_refine_ls_extinction_coef .
_refine_ls_extinction_method none
_refine_ls_goodness_of_fit_ref 2.445
_refine_ls_hydrogen_treatment constr
_refine_ls_matrix_type full
_refine_ls_number_parameters 228
_refine_ls_number_reflns 3156
_refine_ls_number_restraints 398
_refine_ls_restrained_S_all 2.388
_refine_ls_R_factor_all 0.2505
_refine_ls_R_factor_gt 0.2372
_refine_ls_shift/su_max 0.000
_refine_ls_shift/su_mean 0.000
_refine_ls_structure_factor_coef Fsqd
_refine_ls_weighting_details 'w=1/[\s^2^(Fo^2^)+(0.2000P)^2^] where P=(Fo^2^+2Fc^2^)/3'
_refine_ls_weighting_scheme calc
_refine_ls_wR_factor_gt 0.5361
_refine_ls_wR_factor_ref 0.5506
_reflns_Friedel_coverage 0.866
_reflns_Friedel_fraction_full 1.000
_reflns_Friedel_fraction_max 1.000
_reflns_number_gt 2631
_reflns_number_total 3156
_reflns_threshold_expression 'I > 2\s(I)'
_cod_data_source_file 41557_2018_113_MOESM5_ESM.cif
_cod_data_source_block rivy10
_cod_database_code 1551906
_chemical_oxdiff_formula FeBrC20H20N2
_shelx_space_group_comment
;
The symmetry employed for this shelxl refinement is uniquely defined
by the following loop, which should always be used as a source of
symmetry information in preference to the above space-group names.
They are only intended as comments.
;
_shelx_estimated_absorpt_t_max 0.941
_shelx_estimated_absorpt_t_min 0.191
_reflns_odcompleteness_completeness 99.82
_reflns_odcompleteness_iscentric 1
_reflns_odcompleteness_theta 26.32
_olex2_refinement_description
;
1. Twinned data refinement
 Scales: 0.58(18)
 0.42(18)
2. Fixed Uiso
 At 1.2 times of:
  All C(H) groups
3. Restrained distances
 C18-C20
 2.4 with sigma of 0.02
 C19-C20
 1.39 with sigma of 0.02
 C19-C21
 2.4 with sigma of 0.02
 C1-C7 = C1-C2
 2.1 with sigma of 0.02
 C9-C8 = C8-C14
 2.15 with sigma of 0.02
 C15-C21 = C15-C16
 2.1 with sigma of 0.02
 C17-C16 = C21-C20
 1.39 with sigma of 0.02
 C16-C20
 2.4 with sigma of 0.02
 C17-C21
 2.4 with sigma of 0.02
 C17-C20
 2.7 with sigma of 0.02
 C18-C16
 2.4 with sigma of 0.02
 C19-C16
 2.7 with sigma of 0.02
 C18-C17 = C19-C18
 1.39 with sigma of 0.02
 C22-C16
 2.1 with sigma of 0.02
 C22-C23
 2.15 with sigma of 0.02
 C23-C22
 2.15 with sigma of 0.02
 C28-C22
 2.15 with sigma of 0.02
 N4-C15
 1.35 with sigma of 0.02
 N4-C16 = N3-C21
 1.39 with sigma of 0.02
 N4-C22 = N3-C22
 1.35 with sigma of 0.02
 Fe2-C21 = Fe2-C23
 3 with sigma of 0.02
 N3-C23
 1.35 with sigma of 0.02
 N4-C23
 2.15 with sigma of 0.02
 C28-N3
 2.15 with sigma of 0.02
 Br1-C5
 1.9 with sigma of 0.02
 Br2-C10
 2.8 with sigma of 0.02
 Br2-C12
 2.8 with sigma of 0.02
 Br3-C18
 1.9 with sigma of 0.02
 Br3-C19
 2.8 with sigma of 0.02
 C27-Br4 \\sim Br4-C25
 with sigma of 0.002
 C6-Br1 \\sim Br1-C4
 with sigma of 0.002
 C12-Br2 \\sim Br2-C10
 with sigma of 0.002
 C17-Br3 \\sim Br3-C19
 with sigma of 0.002
4. Restrained planarity
 C12, C11, C10, C13, C9, C14
 with sigma of 0.1
 C17, C16, C21, C20, C19
 with sigma of 0.1
 C19, C18, C17, C16, C21, C20
 with sigma of 0.1
 C19, C20, C21, C16, C17, C18
 with sigma of 0.1
 C25, C24, C23, C28, C27, C26
 with sigma of 0.1
 C12, C11, C13, C10, C14, C9, N1, N2
 with sigma of 0.1
 C17, C16, C21, C15, C20, N4, N3
 with sigma of 0.1
 C22, N3, C23, N4
 with sigma of 0.1
 C28, C23, C24, C25, C26, C27, N4, N3, C22
 with sigma of 0.1
 Br4, C26, C25, C24, C23, C28, C27
 with sigma of 0.1
 C16, C21, C20, C19, C18, C17, Br3
 with sigma of 0.1
5. Uiso/Uaniso restraints and constraints
C8 \\sim C1: within 2A with sigma of 0.002 and sigma for terminal atoms of 0.004
C12 \\sim C11: within 2A with sigma of 0.002 and sigma for terminal atoms of
0.004
Uanis(C19) = Uanis(C18) = Uanis(C20)
Uanis(C5) = Uanis(C6) = Uanis(C3) = Uanis(C4) = Uanis(C2)
Uanis(C22) = Uanis(C15)
Uanis(C26) = Uanis(C25) = Uanis(C24) = Uanis(C23) = Uanis(C28) = Uanis(C27)
6. Rigid body (RIGU) restrains
 N1, N2, C1, C8, C9, C14, C13, C10, C7, C2, Br2, C11, C12, Br1, C5, C6, C3, C4
 with sigma for 1-2 distances of 0.002 and sigma for 1-3 distances of 0.002
 Br4, C28, C27, C24, C23, C22, N4, C15, N3, C18, C16, C21, C20, C17, C19, Br3,
 C26, C25
 with sigma for 1-2 distances of 0.0021 and sigma for 1-3 distances of 0.0021
7. Others
 Fixed Sof: Br1(0.5) Br2(0.5) Br4(0.5) C1(0.5) H1(0.5) C8(0.5) H8(0.5) C9(0.5)
 C14(0.5) C13(0.5) H13(0.5) C12(0.5) H12(0.5) C11(0.5) C10(0.5) H10(0.5)
 C5(0.5) C6(0.5) H6(0.5) C7(0.5) C2(0.5) C3(0.5) H3(0.5) C4(0.5) H4(0.5)
 C22(0.5) H22(0.5) Br3(0.5) C28(0.5) C27(0.5) H27(0.5) C26(0.5) C25(0.5)
 H25(0.5) C24(0.5) H24(0.5) C23(0.5) C18(0.5) C15(0.5) H15(0.5) C16(0.5)
 C21(0.5) C20(0.5) H20(0.5) C17(0.5) H17(0.5) C19(0.5) H19(0.5)
8.a Aromatic/amide H refined with riding coordinates:
 C1(H1), C8(H8), C13(H13), C12(H12), C10(H10), C6(H6), C3(H3), C4(H4),
 C22(H22), C27(H27), C25(H25), C24(H24), C15(H15), C20(H20), C17(H17), C19(H19)
8.b Fitted hexagon refined as free rotating group:
 C9(C14,C13,C12,C11,C10), C5(C6,C7,C2,C3,C4), C28(C27,C26,C25,C24,C23)
;
_olex2_submission_special_instructions 'No special instructions were received'
_oxdiff_exptl_absorpt_empirical_details
;
Empirical correction (ABSPACK) includes:
- Absorption correction using spherical harmonics
- Frame scaling
;
_oxdiff_exptl_absorpt_empirical_full_max 3.145
_oxdiff_exptl_absorpt_empirical_full_min 0.576

loop_
_space_group_symop_operation_xyz
'x, y, z'
'-x, y, -z'
'x+1/2, y+1/2, z'
'-x+1/2, y+1/2, -z'

loop_
_atom_site_label
_atom_site_type_symbol
_atom_site_fract_x
_atom_site_fract_y
_atom_site_fract_z
_atom_site_U_iso_or_equiv
_atom_site_adp_type
_atom_site_occupancy
_atom_site_site_symmetry_order
_atom_site_calc_flag
_atom_site_refinement_flags_posn
_atom_site_refinement_flags_adp
_atom_site_refinement_flags_occupancy
_atom_site_disorder_assembly
_atom_site_disorder_group
Fe1 Fe 0.5000 0.2544(15) 1.0000 0.0231(12) Uani 1 2 d S T P D .
Fe2 Fe 1.0000 0.333(3) 0.5000 0.158(7) Uani 1 2 d DS T P A 1
Br1 Br 1.1446(18) 0.290(2) 0.7790(8) 0.155(8) Uani 0.5 1 d D U . B 1
Br2 Br 0.532(3) 0.919(2) 0.7760(9) 0.207(12) Uani 0.5 1 d D U . C 2
Br4 Br 1.027(3) -0.340(3) 0.7236(9) 0.178(8) Uani 0.5 1 d D U . A 1
N1 N 0.646(3) 0.406(4) 0.9537(13) 0.060(4) Uani 1 1 d . U . . .
N2 N 0.839(3) 0.605(4) 0.9563(13) 0.060(4) Uani 1 1 d . U . . .
C1 C 0.708(6) 0.550(7) 0.978(2) 0.058(4) Uani 0.5 1 d D U . D 1
H1 H 0.6559 0.6044 1.0080 0.070 Uiso 0.5 1 calc R . . D 1
C8 C 0.785(7) 0.466(7) 0.984(2) 0.058(4) Uani 0.5 1 d D U . D 2
H8 H 0.8336 0.4200 1.0185 0.070 Uiso 0.5 1 calc R . . D 2
C9 C 0.720(4) 0.631(4) 0.9116(12) 0.056(9) Uani 0.5 1 d D U . C 2
C14 C 0.611(4) 0.504(3) 0.9124(13) 0.070(15) Uani 0.5 1 d DG U . C 2
C13 C 0.482(4) 0.499(3) 0.8707(16) 0.064(10) Uani 0.5 1 d G U . C 2
H13 H 0.4087 0.4135 0.8712 0.076 Uiso 0.5 1 calc R . . C 2
C12 C 0.461(4) 0.620(3) 0.8282(14) 0.065(7) Uani 0.5 1 d DG U . C 2
H12 H 0.3747 0.6166 0.8003 0.079 Uiso 0.5 1 calc R . . C 2
C11 C 0.570(3) 0.747(3) 0.8274(13) 0.066(7) Uani 0.5 1 d G U . C 2
C10 C 0.699(3) 0.753(4) 0.8691(13) 0.085(17) Uani 0.5 1 d DG U . . .
H10 H 0.7723 0.8381 0.8686 0.101 Uiso 0.5 1 calc R . . D 2
C5 C 0.976(4) 0.329(3) 0.8303(18) 0.070(7) Uani 0.5 1 d D U . B 1
C6 C 0.986(4) 0.458(3) 0.8701(17) 0.070(7) Uani 0.5 1 d DG U . B 1
H6 H 1.0713 0.5300 0.8688 0.084 Uiso 0.5 1 calc R . . B 1
C7 C 0.868(4) 0.479(4) 0.9117(15) 0.052(8) Uani 0.5 1 d DG U . B 1
C2 C 0.740(4) 0.371(5) 0.9136(17) 0.070(7) Uani 0.5 1 d DG U . B 1
C3 C 0.730(4) 0.242(5) 0.8738(18) 0.070(7) Uani 0.5 1 d G U . B 1
H3 H 0.6447 0.1697 0.8751 0.084 Uiso 0.5 1 calc R . . B 1
C4 C 0.848(4) 0.221(4) 0.8322(18) 0.070(7) Uani 0.5 1 d DG U . B 1
H4 H 0.8421 0.1346 0.8056 0.084 Uiso 0.5 1 calc R . . B 1
N4 N 0.666(5) -0.015(5) 0.5478(15) 0.155(9) Uani 1 1 d D U . . .
N3 N 0.854(5) 0.155(5) 0.5372(15) 0.156(9) Uani 1 1 d D U . . .
C22 C 0.721(6) 0.095(6) 0.5106(14) 0.155(9) Uani 0.5 1 d D U . A 1
H22 H 0.6748 0.1243 0.4734 0.186 Uiso 0.5 1 calc R . . A 1
Br3 Br 0.385(2) 0.324(2) 0.7263(7) 0.156(7) Uani 0.5 1 d D U . A 2
C28 C 0.799(4) -0.061(4) 0.5866(13) 0.155(11) Uani 0.5 1 d D U . A 1
C27 C 0.837(3) -0.183(4) 0.6277(13) 0.155(11) Uani 0.5 1 d DG U . A 1
H27 H 0.7721 -0.2736 0.6294 0.186 Uiso 0.5 1 calc R . . A 1
C26 C 0.972(3) -0.168(3) 0.6663(12) 0.155(11) Uani 0.5 1 d G U . A 1
C25 C 1.070(4) -0.032(4) 0.6637(19) 0.155(11) Uani 0.5 1 d DG U . A 1
H25 H 1.1601 -0.0221 0.6896 0.186 Uiso 0.5 1 calc R . . A 1
C24 C 1.032(5) 0.090(4) 0.623(2) 0.155(11) Uani 0.5 1 d G U . A 1
H24 H 1.0966 0.1806 0.6209 0.186 Uiso 0.5 1 calc R . . A 1
C23 C 0.896(4) 0.075(4) 0.5840(16) 0.155(11) Uani 0.5 1 d DG U . A 1
C18 C 0.550(5) 0.266(4) 0.675(2) 0.18(2) Uani 0.5 1 d D U . A 2
C15 C 0.809(7) 0.021(8) 0.528(3) 0.155(9) Uani 0.5 1 d D U . A 2
H15 H 0.8704 -0.0545 0.5086 0.186 Uiso 0.5 1 calc R . . A 2
C16 C 0.647(5) 0.099(5) 0.5958(15) 0.16(2) Uani 0.5 1 d D U . A 2
C21 C 0.779(5) 0.201(5) 0.5901(17) 0.139(13) Uani 0.5 1 d D U . A 2
C20 C 0.792(6) 0.335(6) 0.626(3) 0.18(2) Uani 0.5 1 d D U . . .
H20 H 0.8785 0.4053 0.6225 0.213 Uiso 0.5 1 calc R . . A .
C17 C 0.536(5) 0.135(4) 0.639(2) 0.21(5) Uani 0.5 1 d D U . . .
H17 H 0.4491 0.0653 0.6435 0.253 Uiso 0.5 1 calc R . . A 2
C19 C 0.679(5) 0.365(6) 0.668(3) 0.18(2) Uani 0.5 1 d D U . A 2
H19 H 0.6906 0.4554 0.6924 0.213 Uiso 0.5 1 calc R . . A 2

loop_
_atom_site_aniso_label
_atom_site_aniso_U_11
_atom_site_aniso_U_22
_atom_site_aniso_U_33
_atom_site_aniso_U_23
_atom_site_aniso_U_13
_atom_site_aniso_U_12
Fe1 0.0145(15) 0.0173(16) 0.0378(19) 0.000 0.0046(11) 0.000
Fe2 0.191(18) 0.153(14) 0.135(10) 0.000 0.061(12) 0.000
Br1 0.107(7) 0.184(18) 0.177(11) -0.085(14) 0.051(8) -0.040(9)
Br2 0.33(3) 0.082(7) 0.198(15) 0.049(9) -0.156(18) -0.063(12)
Br4 0.170(14) 0.193(16) 0.177(13) 0.078(13) 0.056(11) 0.093(13)
N1 0.055(7) 0.047(7) 0.078(8) -0.005(6) -0.008(6) 0.006(6)
N2 0.057(8) 0.047(7) 0.075(8) -0.003(6) -0.002(6) 0.004(6)
C1 0.054(8) 0.046(8) 0.074(9) -0.002(6) -0.004(7) 0.005(6)
C8 0.054(8) 0.046(8) 0.074(9) -0.003(6) -0.004(7) 0.005(6)
C9 0.057(12) 0.044(10) 0.067(13) -0.012(10) 0.002(11) 0.012(9)
C14 0.068(16) 0.053(14) 0.088(19) 0.002(15) -0.015(17) 0.002(14)
C13 0.064(13) 0.043(12) 0.083(15) -0.016(11) -0.011(13) 0.019(11)
C12 0.089(14) 0.035(9) 0.072(11) -0.027(8) -0.008(10) 0.024(9)
C11 0.089(14) 0.035(9) 0.072(10) -0.027(8) -0.007(10) 0.023(9)
C10 0.106(19) 0.058(15) 0.09(2) 0.005(18) -0.02(2) -0.007(17)
C5 0.065(8) 0.057(10) 0.087(11) -0.011(9) 0.000(8) 0.002(8)
C6 0.065(8) 0.057(10) 0.087(11) -0.011(9) 0.000(8) 0.002(8)
C7 0.051(10) 0.041(10) 0.064(12) 0.007(10) -0.017(9) 0.016(8)
C2 0.065(8) 0.057(10) 0.087(11) -0.011(9) 0.000(8) 0.002(8)
C3 0.065(8) 0.057(10) 0.087(11) -0.011(9) 0.000(8) 0.002(8)
C4 0.065(8) 0.057(10) 0.087(11) -0.011(9) 0.000(8) 0.002(8)
N4 0.158(17) 0.164(17) 0.147(14) 0.046(12) 0.065(11) 0.097(13)
N3 0.160(17) 0.166(17) 0.148(13) 0.046(11) 0.065(11) 0.095(14)
C22 0.159(17) 0.165(17) 0.148(14) 0.046(12) 0.065(12) 0.096(13)
Br3 0.150(11) 0.186(15) 0.138(10) 0.030(9) 0.053(9) 0.089(11)
C28 0.156(17) 0.168(17) 0.147(16) 0.048(14) 0.067(13) 0.098(14)
C27 0.156(17) 0.168(17) 0.147(16) 0.048(14) 0.067(13) 0.098(14)
C26 0.156(17) 0.168(17) 0.147(16) 0.048(14) 0.067(13) 0.098(14)
C25 0.156(17) 0.168(17) 0.147(16) 0.048(14) 0.067(13) 0.098(14)
C24 0.156(17) 0.168(17) 0.147(16) 0.048(14) 0.067(13) 0.098(14)
C23 0.156(17) 0.168(17) 0.147(16) 0.048(14) 0.067(13) 0.098(14)
C18 0.17(2) 0.19(3) 0.18(3) 0.02(3) 0.09(2) 0.08(2)
C15 0.159(17) 0.165(17) 0.148(14) 0.046(12) 0.065(12) 0.096(13)
C16 0.16(2) 0.17(3) 0.15(3) 0.04(2) 0.07(2) 0.09(2)
C21 0.14(2) 0.15(2) 0.130(18) 0.062(16) 0.047(16) 0.112(16)
C20 0.17(2) 0.19(3) 0.18(3) 0.02(3) 0.09(2) 0.08(2)
C17 0.20(4) 0.22(4) 0.22(7) -0.02(5) 0.12(5) 0.05(4)
C19 0.17(2) 0.19(3) 0.18(3) 0.02(3) 0.09(2) 0.08(2)

loop_
_atom_type_symbol
_atom_type_description
_atom_type_scat_dispersion_real
_atom_type_scat_dispersion_imag
_atom_type_scat_source
C C 0.0033 0.0016 'International Tables Vol C Tables 4.2.6.8 and 6.1.1.4'
H H 0.0000 0.0000 'International Tables Vol C Tables 4.2.6.8 and 6.1.1.4'
Br Br -0.2901 2.4595 'International Tables Vol C Tables 4.2.6.8 and 6.1.1.4'
Fe Fe 0.3463 0.8444 'International Tables Vol C Tables 4.2.6.8 and 6.1.1.4'
N N 0.0061 0.0033 'International Tables Vol C Tables 4.2.6.8 and 6.1.1.4'

loop_
_geom_angle_atom_site_label_1
_geom_angle_atom_site_label_2
_geom_angle_atom_site_label_3
_geom_angle
_geom_angle_site_symmetry_1
_geom_angle_site_symmetry_3
N1 Fe1 N1 104.6(16) . 2_657
N2 Fe1 N1 103.1(11) 3_445 2_657
N2 Fe1 N1 121.3(11) 3_445 .
N2 Fe1 N1 103.1(11) 4_647 .
N2 Fe1 N1 121.3(11) 4_647 2_657
N2 Fe1 N2 104.9(16) 3_445 4_647
N4 Fe2 N4 107(2) 3 4_656
N3 Fe2 N4 126.3(13) 2_756 4_656
N3 Fe2 N4 104.2(13) 2_756 3
N3 Fe2 N4 104.2(13) . 4_656
N3 Fe2 N4 126.3(13) . 3
N3 Fe2 N3 90(2) . 2_756
C1 N1 Fe1 123(3) . .
C8 N1 Fe1 118(3) . .
C14 N1 Fe1 130(2) . .
C14 N1 C8 106(3) . .
C2 N1 Fe1 128(3) . .
C2 N1 C1 104(3) . .
C1 N2 Fe1 126(3) . 3
C1 N2 C7 99(3) . .
C8 N2 Fe1 120(2) . 3
C8 N2 C9 102(3) . .
C9 N2 Fe1 133(2) . 3
C7 N2 Fe1 130(2) . 3
N1 C1 H1 121.3 . .
N2 C1 N1 117(3) . .
N2 C1 H1 121.3 . .
N1 C8 H8 124.7 . .
N2 C8 N1 111(2) . .
N2 C8 H8 124.7 . .
C14 C9 N2 108(2) . .
C14 C9 C10 120.0 . .
C10 C9 N2 132(2) . .
N1 C14 C9 112(2) . .
N1 C14 C13 128(2) . .
C13 C14 C9 120.0 . .
C14 C13 H13 120.0 . .
C14 C13 C12 120.0 . .
C12 C13 H13 120.0 . .
C13 C12 H12 120.0 . .
C13 C12 C11 120.0 . .
C11 C12 H12 120.0 . .
C12 C11 Br2 119.85(16) . .
C10 C11 Br2 119.87(16) . .
C10 C11 C12 120.0 . .
C9 C10 H10 120.0 . .
C11 C10 C9 120.00(5) . .
C11 C10 H10 120.0 . .
C6 C5 Br1 119.90(19) . .
C6 C5 C4 120.0 . .
C4 C5 Br1 119.88(19) . .
C5 C6 H6 120.0 . .
C7 C6 C5 120.0 . .
C7 C6 H6 120.0 . .
C6 C7 N2 133(2) . .
C6 C7 C2 120.0 . .
C2 C7 N2 107(2) . .
N1 C2 C7 112(2) . .
N1 C2 C3 128(2) . .
C3 C2 C7 120.0 . .
C2 C3 H3 120.0 . .
C2 C3 C4 120.0 . .
C4 C3 H3 120.0 . .
C5 C4 H4 120.0 . .
C3 C4 C5 120.0 . .
C3 C4 H4 120.0 . .
C22 N4 Fe2 109(3) . 3_445
C22 N4 C28 106.7(19) . .
C28 N4 Fe2 128(2) . 3_445
C15 N4 C16 103(3) . .
C22 N3 Fe2 125(2) . .
C23 N3 Fe2 123(2) . .
C23 N3 C22 111.6(19) . .
C15 N3 C21 104(3) . .
N4 C22 N3 106.1(19) . .
N4 C22 H22 127.0 . .
N3 C22 H22 127.0 . .
C27 C28 N4 138.0(15) . .
C27 C28 C23 120.0 . .
C23 C28 N4 101.1(15) . .
C28 C27 H27 120.0 . .
C26 C27 C28 120.0 . .
C26 C27 H27 120.0 . .
C27 C26 Br4 120.01(11) . .
C27 C26 C25 120.0 . .
C27 C26 C17 87(2) . 3_545
C25 C26 Br4 119.99(10) . .
C25 C26 C17 122.5(19) . 3_545
C17 C26 Br4 60.2(19) 3_545 .
C26 C25 H25 120.0 . .
C24 C25 C26 120.0 . .
C24 C25 H25 120.0 . .
C25 C24 H24 120.0 . .
C25 C24 C23 120.0 . .
C23 C24 H24 120.0 . .
N3 C23 C28 108.4(16) . .
N3 C23 C24 130.5(16) . .
C24 C23 C28 120.0 . .
C17 C18 Br3 121.2(15) . .
C17 C18 C19 117.7(19) . .
C19 C18 Br3 120.7(15) . .
N4 C15 H15 121.9 . .
N3 C15 N4 116(3) . .
N3 C15 H15 121.9 . .
C21 C16 N4 103(2) . .
C17 C16 N4 139(3) . .
C17 C16 C21 118.7(17) . .
C16 C21 N3 107(3) . .
C20 C21 N3 133(3) . .
C20 C21 C16 118.8(17) . .
C21 C20 H20 120.0 . .
C19 C20 C21 120.1(18) . .
C19 C20 H20 120.0 . .
C26 C17 Br4 63.0(18) 3_455 3_455
C18 C17 C16 123(2) . .
C18 C17 H17 118.7 . .
C16 C17 H17 118.7 . .
C18 C19 C20 122.2(19) . .
C18 C19 H19 118.9 . .
C20 C19 H19 118.9 . .

loop_
_geom_bond_atom_site_label_1
_geom_bond_atom_site_label_2
_geom_bond_distance
_geom_bond_site_symmetry_2
Fe1 N1 2.05(3) .
Fe1 N1 2.05(3) 2_657
Fe1 N2 2.04(3) 3_445
Fe1 N2 2.04(3) 4_647
Fe2 N4 2.12(4) 3
Fe2 N4 2.12(4) 4_656
Fe2 N3 2.11(4) 2_756
Fe2 N3 2.11(4) .
Br1 C5 1.87(2) .
Br2 C11 1.846(19) .
Br4 C26 1.95(3) .
N1 C1 1.40(6) .
N1 C8 1.41(5) .
N1 C14 1.26(4) .
N1 C2 1.25(4) .
N2 Fe1 2.04(3) 3
N2 C1 1.29(6) .
N2 C8 1.39(6) .
N2 C9 1.39(3) .
N2 C7 1.47(3) .
C1 H1 0.9300 .
C8 H8 0.9300 .
C9 C14 1.3900 .
C9 C10 1.3900 .
C14 C13 1.3900 .
C13 H13 0.9300 .
C13 C12 1.3900 .
C12 H12 0.9300 .
C12 C11 1.3900 .
C11 C10 1.3900 .
C10 Br1 2.06(3) 3_455
C10 H10 0.9300 .
C5 C6 1.3900 .
C5 C4 1.3900 .
C6 H6 0.9300 .
C6 C7 1.3900 .
C7 C2 1.3900 .
C2 C3 1.3900 .
C3 H3 0.9300 .
C3 C4 1.3900 .
C4 H4 0.9300 .
N4 Fe2 2.12(4) 3_445
N4 C22 1.33(3) .
N4 C28 1.43(3) .
N4 C15 1.31(3) .
N4 C16 1.44(3) .
N3 C22 1.33(3) .
N3 C23 1.27(2) .
N3 C15 1.19(6) .
N3 C21 1.41(2) .
C22 H22 0.9300 .
Br3 C18 1.88(2) .
C28 C27 1.3900 .
C28 C23 1.3900 .
C27 H27 0.9300 .
C27 C26 1.3900 .
C26 C25 1.3900 .
C26 C17 1.83(4) 3_545
C25 H25 0.9300 .
C25 C24 1.3900 .
C24 H24 0.9300 .
C24 C23 1.3900 .
C18 C17 1.36(2) .
C18 C19 1.36(3) .
C15 H15 0.9300 .
C16 C21 1.39(4) .
C16 C17 1.39(2) .
C21 C20 1.38(3) .
C20 H20 0.9300 .
C20 C19 1.37(2) .
C17 Br4 1.90(4) 3_455
C17 C26 1.83(7) 3_455
C17 H17 0.9300 .
C19 H19 0.9300 .

loop_
_twin_individual_id
_twin_individual_mass_fraction_refined
1 0.58(18)
2 0.42(18)
